data_2227889
loop_
_publ_author_name
'Asiri, Abdullah M.'
'Zayed, Mohie E. M.'
'Ng, Seik Weng'

_publ_section_title
;
 (<i>E</i>)-<i>N</i>'-(2-Thienylmethylidene)-<i>p</i>-toluenesulfonohydrazide
;
_journal_coeditor_code PK2261
_journal_issue 9
_journal_name_full 'Acta Crystallographica Section E'
_journal_page_first o2360
_journal_paper_doi 10.1107/S1600536810032708
_journal_volume 66
_journal_year 2010
_chemical_formula_iupac 'C12 H12 N2 O2 S2'
_chemical_formula_moiety 'C12 H12 N2 O2 S2'
_chemical_formula_sum 'C12 H12 N2 O2 S2'
_chemical_formula_weight 280.36
_chemical_name_systematic
;
(<i>E</i>)-<i>N</i>'-(2-Thienylmethylidene)-<i>p</i>-toluenesulfonohydrazide
;
_space_group_IT_number 14
_symmetry_cell_setting monoclinic
_symmetry_space_group_name_Hall '-P 2ybc'
_symmetry_space_group_name_H-M 'P 1 21/c 1'
_atom_sites_solution_hydrogens geom
_atom_sites_solution_primary direct
_atom_sites_solution_secondary difmap
_audit_creation_method SHELXL-97
_cell_angle_alpha 90.00
_cell_angle_beta 104.9810(10)
_cell_angle_gamma 90.00
_cell_formula_units_Z 4
_cell_length_a 14.3758(10)
_cell_length_b 9.8613(7)
_cell_length_c 9.6172(7)
_cell_measurement_reflns_used 4750
_cell_measurement_temperature 100(2)
_cell_measurement_theta_max 28.3
_cell_measurement_theta_min 2.5
_cell_volume 1317.03(16)
_computing_cell_refinement 'SAINT (Bruker, 2009)'
_computing_data_collection 'APEX2 (Bruker, 2009)'
_computing_data_reduction 'SAINT (Bruker, 2009)'
_computing_molecular_graphics 'X-SEED (Barbour, 2001)'
_computing_publication_material 'publCIF (Westrip, 2010)'
_computing_structure_refinement 'SHELXL97 (Sheldrick, 2008)'
_computing_structure_solution 'SHELXS97 (Sheldrick, 2008)'
_diffrn_ambient_temperature 100(2)
_diffrn_measured_fraction_theta_full 0.997
_diffrn_measured_fraction_theta_max 0.997
_diffrn_measurement_device_type 'Bruker SMART APEX diffractometer'
_diffrn_measurement_method '\w scans'
_diffrn_radiation_monochromator graphite
_diffrn_radiation_source 'fine-focus sealed tube'
_diffrn_radiation_type MoK\a
_diffrn_radiation_wavelength 0.71073
_diffrn_reflns_av_R_equivalents 0.0196
_diffrn_reflns_av_sigmaI/netI 0.0236
_diffrn_reflns_limit_h_max 18
_diffrn_reflns_limit_h_min -18
_diffrn_reflns_limit_k_max 12
_diffrn_reflns_limit_k_min -12
_diffrn_reflns_limit_l_max 12
_diffrn_reflns_limit_l_min -8
_diffrn_reflns_number 8238
_diffrn_reflns_theta_full 27.49
_diffrn_reflns_theta_max 27.49
_diffrn_reflns_theta_min 2.53
_diffrn_standards_number 0
_exptl_absorpt_coefficient_mu 0.399
_exptl_absorpt_correction_T_max 0.925
_exptl_absorpt_correction_T_min 0.857
_exptl_absorpt_correction_type multi-scan
_exptl_absorpt_process_details '(SADABS; Sheldrick, 1996)'
_exptl_crystal_colour Yellow
_exptl_crystal_density_diffrn 1.414
_exptl_crystal_density_method 'not measured'
_exptl_crystal_description Prism
_exptl_crystal_F_000 584
_exptl_crystal_size_max 0.40
_exptl_crystal_size_mid 0.20
_exptl_crystal_size_min 0.20
_refine_diff_density_max 0.422
_refine_diff_density_min -0.357
_refine_ls_extinction_method none
_refine_ls_goodness_of_fit_ref 1.035
_refine_ls_hydrogen_treatment mixed
_refine_ls_matrix_type full
_refine_ls_number_parameters 168
_refine_ls_number_reflns 3022
_refine_ls_number_restraints 1
_refine_ls_restrained_S_all 1.035
_refine_ls_R_factor_all 0.0339
_refine_ls_R_factor_gt 0.0299
_refine_ls_shift/su_max 0.001
_refine_ls_shift/su_mean 0.001
_refine_ls_structure_factor_coef Fsqd
_refine_ls_weighting_details 'calc w=1/[\s^2^(Fo^2^)+(0.0458P)^2^+0.7746P] where P=(Fo^2^+2Fc^2^)/3'
_refine_ls_weighting_scheme calc
_refine_ls_wR_factor_gt 0.0821
_refine_ls_wR_factor_ref 0.0852
_reflns_number_gt 2728
_reflns_number_total 3022
_reflns_threshold_expression I>2\s(I)
_cod_data_source_file pk2261.cif
_cod_data_source_block I
_cod_original_sg_symbol_H-M 'P 21/c'
_cod_database_code 2227889
_cod_database_fobs_code 2227889

loop_
_symmetry_equiv_pos_as_xyz
'x, y, z'
'-x, y+1/2, -z+1/2'
'-x, -y, -z'
'x, -y-1/2, z-1/2'

loop_
_atom_site_type_symbol
_atom_site_label
_atom_site_fract_x
_atom_site_fract_y
_atom_site_fract_z
_atom_site_U_iso_or_equiv
_atom_site_adp_type
_atom_site_calc_flag
_atom_site_refinement_flags
_atom_site_occupancy
_atom_site_disorder_assembly
_atom_site_disorder_group
S S1 0.16267(2) 0.25347(3) 0.52894(3) 0.01262(10) Uani d . 1 . .
S S2 0.51633(3) 0.43030(4) 0.75091(4) 0.02186(11) Uani d . 1 . .
O O1 0.18378(8) 0.21042(11) 0.67638(11) 0.0176(2) Uani d . 1 . .
O O2 0.08674(7) 0.18970(10) 0.42362(11) 0.0174(2) Uani d . 1 . .
N N1 0.26105(9) 0.22234(13) 0.47478(13) 0.0148(2) Uani d D 1 . .
H H1 0.2522(14) 0.235(2) 0.3840(11) 0.024(5) Uiso d D 1 . .
N N2 0.34437(9) 0.28097(12) 0.56466(13) 0.0156(2) Uani d . 1 . .
C C1 0.14605(10) 0.42992(14) 0.52115(15) 0.0136(3) Uani d . 1 . .
C C2 0.08653(10) 0.48722(15) 0.39742(15) 0.0159(3) Uani d . 1 . .
H H2 0.0530 0.4313 0.3203 0.019 Uiso calc R 1 . .
C C3 0.07698(10) 0.62763(15) 0.38847(15) 0.0170(3) Uani d . 1 . .
H H3 0.0360 0.6673 0.3048 0.020 Uiso calc R 1 . .
C C4 0.12658(10) 0.71101(15) 0.50031(16) 0.0172(3) Uani d . 1 . .
C C5 0.18520(11) 0.65074(15) 0.62312(16) 0.0206(3) Uani d . 1 . .
H H5 0.2189 0.7065 0.7003 0.025 Uiso calc R 1 . .
C C6 0.19530(11) 0.51082(15) 0.63480(15) 0.0191(3) Uani d . 1 . .
H H6 0.2353 0.4710 0.7192 0.023 Uiso calc R 1 . .
C C7 0.11737(12) 0.86307(15) 0.48857(17) 0.0216(3) Uani d . 1 . .
H H7A 0.1290 0.9025 0.5851 0.032 Uiso calc R 1 . .
H H7B 0.0524 0.8870 0.4322 0.032 Uiso calc R 1 . .
H H7C 0.1647 0.8987 0.4408 0.032 Uiso calc R 1 . .
C C8 0.41651(11) 0.28677(14) 0.51016(16) 0.0169(3) Uani d . 1 . .
H H8 0.4109 0.2523 0.4161 0.020 Uiso calc R 1 . .
C C9 0.50662(10) 0.34545(15) 0.59069(16) 0.0173(3) Uani d . 1 . .
C C10 0.59275(11) 0.34852(15) 0.55085(17) 0.0208(3) Uani d . 1 . .
H H10 0.6019 0.3079 0.4658 0.025 Uiso calc R 1 . .
C C11 0.66556(11) 0.41995(16) 0.65279(19) 0.0235(3) Uani d . 1 . .
H H11 0.7291 0.4324 0.6431 0.028 Uiso calc R 1 . .
C C12 0.63483(11) 0.46843(16) 0.76529(18) 0.0238(3) Uani d . 1 . .
H H12 0.6745 0.5179 0.8432 0.029 Uiso calc R 1 . .

loop_
_atom_site_aniso_label
_atom_site_aniso_U_11
_atom_site_aniso_U_22
_atom_site_aniso_U_33
_atom_site_aniso_U_12
_atom_site_aniso_U_13
_atom_site_aniso_U_23
S1 0.01349(18) 0.01241(17) 0.01124(17) -0.00057(12) 0.00189(13) 0.00002(11)
S2 0.0198(2) 0.0240(2) 0.0209(2) -0.00308(14) 0.00374(15) -0.00061(14)
O1 0.0225(5) 0.0173(5) 0.0128(5) -0.0004(4) 0.0045(4) 0.0019(4)
O2 0.0160(5) 0.0164(5) 0.0175(5) -0.0029(4) 0.0002(4) -0.0010(4)
N1 0.0137(6) 0.0176(6) 0.0120(6) 0.0007(4) 0.0014(4) -0.0019(4)
N2 0.0142(6) 0.0142(5) 0.0163(6) -0.0001(4) 0.0000(5) 0.0006(4)
C1 0.0136(6) 0.0128(6) 0.0149(6) 0.0002(5) 0.0048(5) 0.0003(5)
C2 0.0133(6) 0.0180(7) 0.0152(6) -0.0005(5) 0.0018(5) -0.0011(5)
C3 0.0136(6) 0.0192(7) 0.0168(7) 0.0024(5) 0.0017(5) 0.0031(5)
C4 0.0161(7) 0.0159(7) 0.0210(7) 0.0011(5) 0.0073(6) 0.0017(5)
C5 0.0249(7) 0.0170(7) 0.0177(7) -0.0016(6) 0.0013(6) -0.0032(6)
C6 0.0226(7) 0.0179(7) 0.0138(7) 0.0015(6) -0.0005(5) 0.0002(5)
C7 0.0246(8) 0.0143(7) 0.0256(8) 0.0008(6) 0.0062(6) 0.0017(6)
C8 0.0184(7) 0.0140(6) 0.0176(7) 0.0017(5) 0.0032(5) 0.0006(5)
C9 0.0169(7) 0.0145(6) 0.0199(7) 0.0012(5) 0.0038(5) 0.0026(5)
C10 0.0203(7) 0.0163(7) 0.0248(8) -0.0010(6) 0.0040(6) 0.0040(6)
C11 0.0164(7) 0.0190(7) 0.0340(9) -0.0011(6) 0.0048(6) 0.0077(6)
C12 0.0189(7) 0.0192(7) 0.0293(8) -0.0042(6) -0.0006(6) 0.0035(6)

loop_
_atom_type_symbol
_atom_type_description
_atom_type_scat_dispersion_real
_atom_type_scat_dispersion_imag
_atom_type_scat_source
C C 0.0033 0.0016 'International Tables Vol C Tables 4.2.6.8 and 6.1.1.4'
H H 0.0000 0.0000 'International Tables Vol C Tables 4.2.6.8 and 6.1.1.4'
N N 0.0061 0.0033 'International Tables Vol C Tables 4.2.6.8 and 6.1.1.4'
O O 0.0106 0.0060 'International Tables Vol C Tables 4.2.6.8 and 6.1.1.4'
S S 0.1246 0.1234 'International Tables Vol C Tables 4.2.6.8 and 6.1.1.4'

loop_
_geom_angle_atom_site_label_1
_geom_angle_atom_site_label_2
_geom_angle_atom_site_label_3
_geom_angle_site_symmetry_1
_geom_angle_site_symmetry_3
_geom_angle
_geom_angle_publ_flag
O2 S1 O1 . . 119.85(6) ?
O2 S1 N1 . . 104.68(6) ?
O1 S1 N1 . . 106.02(6) ?
O2 S1 C1 . . 109.60(6) ?
O1 S1 C1 . . 109.08(7) ?
N1 S1 C1 . . 106.74(6) ?
C12 S2 C9 . . 91.59(8) ?
N2 N1 S1 . . 113.01(9) ?
N2 N1 H1 . . 116.3(13) ?
S1 N1 H1 . . 112.1(13) ?
C8 N2 N1 . . 114.73(12) ?
C6 C1 C2 . . 120.95(13) ?
C6 C1 S1 . . 119.95(11) ?
C2 C1 S1 . . 119.03(11) ?
C1 C2 C3 . . 119.03(13) ?
C1 C2 H2 . . 120.5 ?
C3 C2 H2 . . 120.5 ?
C4 C3 C2 . . 121.08(13) ?
C4 C3 H3 . . 119.5 ?
C2 C3 H3 . . 119.5 ?
C3 C4 C5 . . 118.60(13) ?
C3 C4 C7 . . 120.76(13) ?
C5 C4 C7 . . 120.65(14) ?
C6 C5 C4 . . 121.31(14) ?
C6 C5 H5 . . 119.3 ?
C4 C5 H5 . . 119.3 ?
C1 C6 C5 . . 119.03(13) ?
C1 C6 H6 . . 120.5 ?
C5 C6 H6 . . 120.5 ?
C4 C7 H7A . . 109.5 ?
C4 C7 H7B . . 109.5 ?
H7A C7 H7B . . 109.5 ?
C4 C7 H7C . . 109.5 ?
H7A C7 H7C . . 109.5 ?
H7B C7 H7C . . 109.5 ?
N2 C8 C9 . . 120.48(14) ?
N2 C8 H8 . . 119.8 ?
C9 C8 H8 . . 119.8 ?
C10 C9 C8 . . 126.88(14) ?
C10 C9 S2 . . 111.33(11) ?
C8 C9 S2 . . 121.73(11) ?
C9 C10 C11 . . 111.76(14) ?
C9 C10 H10 . . 124.1 ?
C11 C10 H10 . . 124.1 ?
C12 C11 C10 . . 113.01(14) ?
C12 C11 H11 . . 123.5 ?
C10 C11 H11 . . 123.5 ?
C11 C12 S2 . . 112.32(12) ?
C11 C12 H12 . . 123.8 ?
S2 C12 H12 . . 123.8 ?

loop_
_geom_bond_atom_site_label_1
_geom_bond_atom_site_label_2
_geom_bond_site_symmetry_2
_geom_bond_distance
_geom_bond_publ_flag
S1 O2 . 1.4288(10) ?
S1 O1 . 1.4355(10) ?
S1 N1 . 1.6572(13) ?
S1 C1 . 1.7553(14) ?
S2 C12 . 1.7148(16) ?
S2 C9 . 1.7270(15) ?
N1 N2 . 1.4074(16) ?
N1 H1 . 0.859(9) ?
N2 C8 . 1.279(2) ?
C1 C6 . 1.3901(19) ?
C1 C2 . 1.3932(19) ?
C2 C3 . 1.392(2) ?
C2 H2 . 0.9500 ?
C3 C4 . 1.395(2) ?
C3 H3 . 0.9500 ?
C4 C5 . 1.394(2) ?
C4 C7 . 1.507(2) ?
C5 C6 . 1.389(2) ?
C5 H5 . 0.9500 ?
C6 H6 . 0.9500 ?
C7 H7A . 0.9800 ?
C7 H7B . 0.9800 ?
C7 H7C . 0.9800 ?
C8 C9 . 1.447(2) ?
C8 H8 . 0.9500 ?
C9 C10 . 1.388(2) ?
C10 C11 . 1.422(2) ?
C10 H10 . 0.9500 ?
C11 C12 . 1.357(2) ?
C11 H11 . 0.9500 ?
C12 H12 . 0.9500 ?

loop_
_geom_hbond_atom_site_label_D
_geom_hbond_atom_site_label_H
_geom_hbond_atom_site_label_A
_geom_hbond_site_symmetry_A
_geom_hbond_distance_DH
_geom_hbond_distance_HA
_geom_hbond_distance_DA
_geom_hbond_angle_DHA
_geom_hbond_publ_flag
N1 H1 O1 4_565 0.860(10) 2.060(10) 2.874(2) 159(2) yes

loop_
_geom_torsion_atom_site_label_1
_geom_torsion_atom_site_label_2
_geom_torsion_atom_site_label_3
_geom_torsion_atom_site_label_4
_geom_torsion_site_symmetry_1
_geom_torsion_site_symmetry_2
_geom_torsion_site_symmetry_3
_geom_torsion_site_symmetry_4
_geom_torsion
_geom_torsion_publ_flag
O2 S1 N1 N2 . . . . 178.54(9) ?
O1 S1 N1 N2 . . . . -53.83(11) ?
C1 S1 N1 N2 . . . . 62.38(11) ?
S1 N1 N2 C8 . . . . -164.50(11) ?
O2 S1 C1 C6 . . . . 163.60(12) ?
O1 S1 C1 C6 . . . . 30.58(14) ?
N1 S1 C1 C6 . . . . -83.57(13) ?
O2 S1 C1 C2 . . . . -19.24(14) ?
O1 S1 C1 C2 . . . . -152.26(11) ?
N1 S1 C1 C2 . . . . 93.59(12) ?
C6 C1 C2 C3 . . . . 0.2(2) ?
S1 C1 C2 C3 . . . . -176.95(11) ?
C1 C2 C3 C4 . . . . 0.6(2) ?
C2 C3 C4 C5 . . . . -1.0(2) ?
C2 C3 C4 C7 . . . . 178.80(14) ?
C3 C4 C5 C6 . . . . 0.5(2) ?
C7 C4 C5 C6 . . . . -179.24(15) ?
C2 C1 C6 C5 . . . . -0.6(2) ?
S1 C1 C6 C5 . . . . 176.50(12) ?
C4 C5 C6 C1 . . . . 0.2(2) ?
N1 N2 C8 C9 . . . . 179.61(12) ?
N2 C8 C9 C10 . . . . 174.24(14) ?
N2 C8 C9 S2 . . . . -9.0(2) ?
C12 S2 C9 C10 . . . . -0.45(12) ?
C12 S2 C9 C8 . . . . -177.63(13) ?
C8 C9 C10 C11 . . . . 177.28(14) ?
S2 C9 C10 C11 . . . . 0.27(16) ?
C9 C10 C11 C12 . . . . 0.12(19) ?
C10 C11 C12 S2 . . . . -0.46(18) ?
C9 S2 C12 C11 . . . . 0.52(13) ?

loop_
_cod_related_entry_id
_cod_related_entry_database
_cod_related_entry_code
1 ChemSpider 5259105
